data_2311349
loop_
_publ_author_name
'Rammohan, Alagappa'
'Kaduk, James A.'

_publ_section_title
;
 Crystal structure of dirubidium hydrogen citrate from laboratory X-ray
 powder diffraction data and DFT comparison.
;
_journal_issue 'Pt 1'
_journal_name_full 'Acta crystallographica. Section E, Crystallographic communications'
_journal_page_first 92
_journal_page_last 95
_journal_paper_doi 10.1107/S2056989016020168
_journal_volume 73
_journal_year 2017
_chemical_formula_iupac 'C6 H6 O7 Rb2'
_chemical_formula_sum 'C6 H6 O7 Rb2'
_chemical_formula_weight 361.04
_space_group_IT_number 11
_space_group_name_Hall '-P 2yb'
_space_group_name_H-M_alt 'P 1 21/m 1'
_symmetry_cell_setting monoclinic
_symmetry_space_group_name_Hall '-P 2yb'
_symmetry_space_group_name_H-M 'P 1 21/m 1'
_audit_creation_method 'Materials Studio'
_cell_angle_alpha 90.0000
_cell_angle_beta 93.9354
_cell_angle_gamma 90.0000
_cell_formula_units_Z 2
_cell_length_a 5.9780
_cell_length_b 15.0961
_cell_length_c 5.3207
_cell_measurement_temperature 300
_cell_volume 479.032
_cod_data_source_file vn2120sup1.cif
_cod_data_source_block ramm020c_DFT
_cod_original_cell_volume 478.99
_cod_original_sg_symbol_H-M P21/m
_cod_database_code 2311349

loop_
_symmetry_equiv_pos_as_xyz
x,y,z
-x,y+1/2,-z
-x,-y,-z
x,-y+1/2,z

loop_
_atom_site_type_symbol
_atom_site_label
_atom_site_fract_x
_atom_site_fract_y
_atom_site_fract_z
_atom_site_U_iso_or_equiv
_atom_site_adp_type
_atom_site_occupancy
C C1 0.28187 0.41704 0.52143 0.05270 Uiso 1.00
C C2 0.38508 0.33363 0.42243 0.01400 Uiso 1.00
C C3 0.27797 0.25000 0.53116 0.01400 Uiso 1.00
C C6 0.02276 0.25000 0.45797 0.05270 Uiso 1.00
H H7 0.56395 0.33136 0.47541 0.01820 Uiso 1.00
H H8 0.35795 0.33169 0.21841 0.01820 Uiso 1.00
O O11 0.10613 0.44671 0.38734 0.05270 Uiso 1.00
O O12 0.35379 0.45283 0.72015 0.05270 Uiso 1.00
O O15 -0.10430 0.25000 0.63801 0.05270 Uiso 1.00
O O16 -0.03680 0.25000 0.22772 0.05270 Uiso 1.00
O O17 0.31806 0.25000 0.79999 0.05270 Uiso 1.00
H H18 0.17127 0.25000 0.87091 0.06840 Uiso 1.00
Rb Rb19 -0.22414 0.10319 -0.03836 0.05980 Uiso 1.00
H H21 0.00000 0.00000 0.50000 0.07000 Uiso 1.00

loop_
_geom_bond_atom_site_label_1
_geom_bond_atom_site_label_2
_geom_bond_site_symmetry_2
_geom_bond_distance
C1 C2 . 1.513
C1 O11 . 1.308
C1 O12 . 1.238
C2 C3 . 1.546
C2 H7 . 1.087
C2 H8 . 1.087
O11 Rb19 2 3.115
O11 Rb19 4 2.997
O11 H21 2_556 1.209
O12 Rb19 4_656 2.879
O12 Rb19 2_556 2.966
Rb19 O12 4_454 2.879
Rb19 O15 1_554 2.926
Rb19 O11 2_545 3.115
Rb19 O11 4 2.997
Rb19 O16 . 2.820
Rb19 O12 2_546 2.966
C3 C2 4 1.546
C3 C6 . 1.548
C3 O17 . 1.434
C6 O15 . 1.263
C6 O16 . 1.252
O15 Rb19 1_556 2.926
O15 Rb19 4_556 2.926
O16 Rb19 4 2.820
O17 H18 . 0.979
H21 O11 4 1.209
H21 O11 2_546 1.209

loop_
_geom_hbond_atom_site_label_D
_geom_hbond_atom_site_label_H
_geom_hbond_atom_site_label_A
_geom_hbond_distance_DH
_geom_hbond_distance_HA
_geom_hbond_distance_DA
_geom_hbond_angle_DHA
O11 H21 O11 1.209 1.209 2.418 180.0
O17 H18 O15 0.979 1.992 2.611 119.0
O17 H18 O16 0.979 1.992 3.216 148.6
